data_7717397
loop_
_publ_author_name
'Di, Kai'
'Yang, Dawei'
'Su, Linan'
'Du, Ronghuan'
'Dong, Shengbin'
'Wang, Baomin'
'Qu, Jingping'

_publ_section_title
;
 A new family of thiolate-bridged bimetallic complexes featuring a
 benzimidazole moiety: synthesis, structure and redox reactivity.
;
_journal_issue 46
_journal_name_full 'Dalton transactions (Cambridge, England : 2003)'
_journal_page_first 18754
_journal_page_last 18761
_journal_paper_doi 10.1039/d4dt02484b
_journal_volume 53
_journal_year 2024
_chemical_formula_moiety 'C36 H44 Co2 N4 S2, 2(F6 P), 2(C H2 Cl2)'
_chemical_formula_sum 'C38 H48 Cl4 Co2 F12 N4 P2 S2'
_chemical_formula_weight 1174.52
_space_group_crystal_system monoclinic
_space_group_IT_number 14
_space_group_name_Hall '-P 2yn'
_space_group_name_H-M_alt 'P 1 21/n 1'
_atom_sites_solution_hydrogens geom
_atom_sites_solution_primary dual
_audit_creation_date 2024-04-06
_audit_creation_method
;
Olex2 1.3
(compiled 2020.11.12 svn.r5f609507 for OlexSys, GUI svn.r6408)
;
_audit_update_record
;
2024-04-08 deposited with the CCDC.	2024-10-24 downloaded from the CCDC.
;
_cell_angle_alpha 90
_cell_angle_beta 117.113(3)
_cell_angle_gamma 90
_cell_formula_units_Z 4
_cell_length_a 11.5804(8)
_cell_length_b 36.884(3)
_cell_length_c 12.2830(9)
_cell_measurement_reflns_used 4146
_cell_measurement_temperature 120.0
_cell_measurement_theta_max 33.659
_cell_measurement_theta_min 4.527
_cell_volume 4669.9(6)
_computing_cell_refinement 'SAINT V8.40A (Bruker, 2019)'
_computing_data_reduction 'SAINT V8.40A (Bruker, 2019)'
_computing_molecular_graphics 'Olex2 1.3 (Dolomanov et al., 2009)'
_computing_publication_material 'Olex2 1.3 (Dolomanov et al., 2009)'
_computing_structure_refinement 'SHELXL 2018/3 (Sheldrick, 2015)'
_computing_structure_solution 'SHELXT 2014/5 (Sheldrick, 2014)'
_diffrn_ambient_temperature 120.0
_diffrn_measured_fraction_theta_full 0.989
_diffrn_measured_fraction_theta_max 0.989
_diffrn_measurement_device_type 'Bruker APEX-II CCD'
_diffrn_measurement_method '\f and \w scans'
_diffrn_radiation_type MoK\a
_diffrn_radiation_wavelength 0.71073
_diffrn_reflns_av_R_equivalents 0.1427
_diffrn_reflns_av_unetI/netI 0.1309
_diffrn_reflns_Laue_measured_fraction_full 0.989
_diffrn_reflns_Laue_measured_fraction_max 0.989
_diffrn_reflns_limit_h_max 13
_diffrn_reflns_limit_h_min -13
_diffrn_reflns_limit_k_max 39
_diffrn_reflns_limit_k_min -43
_diffrn_reflns_limit_l_max 14
_diffrn_reflns_limit_l_min -14
_diffrn_reflns_number 44435
_diffrn_reflns_point_group_measured_fraction_full 0.989
_diffrn_reflns_point_group_measured_fraction_max 0.989
_diffrn_reflns_theta_full 24.998
_diffrn_reflns_theta_max 24.998
_diffrn_reflns_theta_min 1.943
_diffrn_source_current 1.4
_diffrn_source_power 0.07
_diffrn_source_voltage 50.0
_diffrn_standards_number 0
_exptl_absorpt_coefficient_mu 1.180
_exptl_absorpt_correction_T_max 0.7452
_exptl_absorpt_correction_T_min 0.6329
_exptl_absorpt_correction_type multi-scan
_exptl_absorpt_process_details
;
SADABS-2016/2 (Bruker,2016/2) was used for absorption correction.
wR2(int) was 0.1177 before and 0.0970 after correction.
The Ratio of minimum to maximum transmission is 0.8493.
The \l/2 correction factor is Not present.
;
_exptl_crystal_colour black
_exptl_crystal_colour_primary black
_exptl_crystal_density_diffrn 1.671
_exptl_crystal_description block
_exptl_crystal_F_000 2384
_exptl_crystal_size_max 0.33
_exptl_crystal_size_mid 0.31
_exptl_crystal_size_min 0.29
_exptl_transmission_factor_max 33.659
_exptl_transmission_factor_min 4.527
_refine_diff_density_max 0.814
_refine_diff_density_min -0.669
_refine_diff_density_rms 0.123
_refine_ls_extinction_method none
_refine_ls_goodness_of_fit_ref 1.035
_refine_ls_hydrogen_treatment constr
_refine_ls_matrix_type full
_refine_ls_number_parameters 624
_refine_ls_number_reflns 8134
_refine_ls_number_restraints 181
_refine_ls_restrained_S_all 1.046
_refine_ls_R_factor_all 0.1610
_refine_ls_R_factor_gt 0.0953
_refine_ls_shift/su_max 0.001
_refine_ls_shift/su_mean 0.000
_refine_ls_structure_factor_coef Fsqd
_refine_ls_weighting_details 'w=1/[\s^2^(Fo^2^)+(0.0479P)^2^+35.3672P] where P=(Fo^2^+2Fc^2^)/3'
_refine_ls_weighting_scheme calc
_refine_ls_wR_factor_gt 0.1797
_refine_ls_wR_factor_ref 0.2050
_reflns_Friedel_coverage 0.000
_reflns_number_gt 4801
_reflns_number_total 8134
_reflns_threshold_expression 'I > 2\s(I)'
_cod_data_source_file d4dt02484b2.cif
_cod_data_source_block 1_CCDC3
_cod_depositor_comments 'Adding full bibliography for 7717393--7717397.cif.'
_cod_original_cell_volume 4670.0(6)
_cod_database_code 7717397
_shelx_shelxl_version_number 2018/3
_shelx_space_group_comment
;
The symmetry employed for this shelxl refinement is uniquely defined
by the following loop, which should always be used as a source of
symmetry information in preference to the above space-group names.
They are only intended as comments.
;
_shelx_estimated_absorpt_t_max 0.726
_shelx_estimated_absorpt_t_min 0.697
_olex2_refinement_description
;
1. Restrained distances
 P2-F13 \\sim P2-F12
 with sigma of 0.02
 P2-F16 \\sim P2-F14
 with sigma of 0.02
 P2-F8 \\sim P2-F7
 with sigma of 0.02
 P2-F11 \\sim P2-F10
 with sigma of 0.02
2. Uiso/Uaniso restraints and constraints
F9 \\sim F14 \\sim F13 \\sim F11 \\sim F16 \\sim F12 \\sim F7 \\sim F15 \\sim
F8 \\sim F10: within 2A with sigma of 0.01 and sigma for terminal atoms of 0.02
within 2A
3. Rigid body (RIGU) restrains
 F12, F7, F10, F14, F9, P2, F15
 with sigma for 1-2 distances of 0.01 and sigma for 1-3 distances of 0.01
 F13, F8, F11, F16, F9, P2, F15
 with sigma for 1-2 distances of 0.01 and sigma for 1-3 distances of 0.01
4. Others
 Sof(F12)=Sof(F14)=Sof(F7)=Sof(F10)=1-FVAR(1)
 Sof(F13)=Sof(F16)=Sof(F8)=Sof(F11)=FVAR(1)
5.a Secondary CH2 refined with riding coordinates:
 C29(H29A,H29B), C21(H21A,H21B), C38(H38A,H38B), C37(H37A,H37B)
5.b Aromatic/amide H refined with riding coordinates:
 N3(H3), N4(H4), C28(H28), C34(H34), C33(H33), C36(H36), C35(H35), C26(H26),
 C25(H25), C27(H27)
5.c Idealised Me refined as rotating group:
 C16(H16A,H16B,H16C), C20(H20A,H20B,H20C), C8(H8A,H8B,H8C), C18(H18A,H18B,
 H18C), C19(H19A,H19B,H19C), C7(H7A,H7B,H7C), C17(H17A,H17B,H17C), C9(H9A,H9B,
 H9C), C6(H6A,H6B,H6C), C10(H10A,H10B,H10C)
;
_olex2_submission_special_instructions 'No special instructions were received'

loop_
_space_group_symop_operation_xyz
'x, y, z'
'-x+1/2, y+1/2, -z+1/2'
'-x, -y, -z'
'x-1/2, -y-1/2, z-1/2'

loop_
_atom_site_label
_atom_site_type_symbol
_atom_site_fract_x
_atom_site_fract_y
_atom_site_fract_z
_atom_site_U_iso_or_equiv
_atom_site_adp_type
_atom_site_occupancy
_atom_site_site_symmetry_order
_atom_site_calc_flag
_atom_site_refinement_flags_posn
_atom_site_refinement_flags_adp
_atom_site_refinement_flags_occupancy
_atom_site_disorder_assembly
_atom_site_disorder_group
Co2 Co 0.45889(10) 0.58594(3) 0.21768(10) 0.0272(3) Uani 1 1 d . . . . .
Co1 Co 0.61068(11) 0.63893(3) 0.10526(11) 0.0301(3) Uani 1 1 d . . . . .
S2 S 0.6153(2) 0.57933(6) 0.1562(2) 0.0302(5) Uani 1 1 d . . . . .
S1 S 0.4285(2) 0.64119(6) 0.1289(2) 0.0312(5) Uani 1 1 d . . . . .
P1 P 1.1509(2) 0.55362(7) 0.5845(2) 0.0378(6) Uani 1 1 d . . . . .
P2 P 0.0763(2) 0.71170(7) -0.0649(3) 0.0506(8) Uani 1 1 d D . . . .
Cl3 Cl 1.1663(3) 0.46988(8) 0.2444(3) 0.0741(9) Uani 1 1 d . . . . .
Cl4 Cl 0.9711(3) 0.52526(9) 0.1189(3) 0.0741(9) Uani 1 1 d . . . . .
Cl2 Cl 0.0929(4) 0.76163(11) 0.2745(4) 0.1097(14) Uani 1 1 d . . . . .
Cl1 Cl 0.2728(6) 0.70475(11) 0.4073(5) 0.139(2) Uani 1 1 d . . . . .
F2 F 1.1961(5) 0.52036(15) 0.5291(5) 0.0481(14) Uani 1 1 d . . . . .
F1 F 1.1048(5) 0.58711(16) 0.6390(5) 0.0553(16) Uani 1 1 d . . . . .
F5 F 1.0067(5) 0.53889(16) 0.5254(6) 0.0661(18) Uani 1 1 d . . . . .
F4 F 1.1826(7) 0.5301(2) 0.7025(5) 0.084(2) Uani 1 1 d . . . . .
F6 F 1.1110(7) 0.57561(17) 0.4611(6) 0.082(2) Uani 1 1 d . . . . .
N1 N 0.6957(7) 0.66029(19) 0.2691(7) 0.0358(18) Uani 1 1 d . . . . .
N3 N 0.6910(8) 0.6943(2) 0.4159(7) 0.044(2) Uani 1 1 d . . . . .
H3 H 0.660526 0.707375 0.457043 0.053 Uiso 1 1 calc R U . . .
N2 N 0.6026(6) 0.5969(2) 0.3761(7) 0.0375(19) Uani 1 1 d . . . . .
N4 N 0.8118(7) 0.5957(2) 0.5137(7) 0.0371(19) Uani 1 1 d . . . . .
H4 H 0.895386 0.590948 0.546589 0.045 Uiso 1 1 calc R U . . .
C11 C 0.3723(7) 0.5527(2) 0.2995(8) 0.027(2) Uani 1 1 d . . . . .
F3 F 1.2923(6) 0.5688(2) 0.6412(8) 0.106(3) Uani 1 1 d . . . . .
C22 C 0.6199(9) 0.6780(2) 0.3075(9) 0.039(2) Uani 1 1 d . . . . .
F9 F 0.1006(9) 0.67751(18) -0.1249(6) 0.101(3) Uani 1 1 d . . . . .
C15 C 0.2823(7) 0.5791(2) 0.2241(8) 0.0260(19) Uani 1 1 d . . . . .
C14 C 0.2648(8) 0.5733(2) 0.1020(8) 0.033(2) Uani 1 1 d . . . . .
C12 C 0.4183(8) 0.5322(2) 0.2266(8) 0.029(2) Uani 1 1 d . . . . .
C3 C 0.6109(9) 0.6247(3) -0.0579(8) 0.039(2) Uani 1 1 d . . . . .
C13 C 0.3457(7) 0.5445(2) 0.1026(8) 0.031(2) Uani 1 1 d . . . . .
C28 C 0.9387(8) 0.6512(2) 0.3695(9) 0.042(2) Uani 1 1 d . . . . .
H28 H 0.941006 0.636424 0.307171 0.051 Uiso 1 1 calc R U . . .
C23 C 0.8225(8) 0.6657(2) 0.3596(9) 0.037(2) Uani 1 1 d . . . . .
C30 C 0.7228(9) 0.5870(2) 0.4002(8) 0.034(2) Uani 1 1 d . . . . .
C31 C 0.6176(8) 0.6143(3) 0.4843(8) 0.034(2) Uani 1 1 d . . . . .
C24 C 0.8202(10) 0.6870(2) 0.4512(10) 0.045(3) Uani 1 1 d . . . . .
C29 C 0.7505(8) 0.5694(3) 0.3052(7) 0.034(2) Uani 1 1 d . . . . .
H29A H 0.759592 0.542834 0.318632 0.041 Uiso 1 1 calc R U . . .
H29B H 0.832287 0.578934 0.309445 0.041 Uiso 1 1 calc R U . . .
C34 C 0.7040(9) 0.6494(3) 0.7051(9) 0.046(3) Uani 1 1 d . . . . .
H34 H 0.732375 0.662309 0.779827 0.055 Uiso 1 1 calc R U . . .
C1 C 0.6972(9) 0.6776(2) 0.0408(8) 0.036(2) Uani 1 1 d . . . . .
C4 C 0.5075(9) 0.6486(3) -0.0803(9) 0.044(3) Uani 1 1 d . . . . .
C16 C 0.4140(8) 0.5458(3) 0.4323(8) 0.038(2) Uani 1 1 d . . . . .
H16A H 0.508766 0.544151 0.476110 0.057 Uiso 1 1 calc R U . . .
H16B H 0.375842 0.523033 0.441591 0.057 Uiso 1 1 calc R U . . .
H16C H 0.384523 0.565799 0.466066 0.057 Uiso 1 1 calc R U . . .
C21 C 0.4789(8) 0.6774(2) 0.2423(9) 0.041(2) Uani 1 1 d . . . . .
H21A H 0.445886 0.700941 0.201443 0.049 Uiso 1 1 calc R U . . .
H21B H 0.442963 0.673053 0.300479 0.049 Uiso 1 1 calc R U . . .
C33 C 0.7944(9) 0.6312(3) 0.6829(9) 0.048(3) Uani 1 1 d . . . . .
H33 H 0.883485 0.630498 0.740734 0.058 Uiso 1 1 calc R U . . .
F15 F 0.0536(9) 0.7476(2) -0.0112(9) 0.132(3) Uani 1 1 d . U . . .
C20 C 0.2054(8) 0.6047(2) 0.2580(9) 0.042(2) Uani 1 1 d . . . . .
H20A H 0.245708 0.607275 0.347156 0.062 Uiso 1 1 calc R U . . .
H20B H 0.116837 0.595474 0.228353 0.062 Uiso 1 1 calc R U . . .
H20C H 0.202794 0.628431 0.220817 0.062 Uiso 1 1 calc R U . . .
C8 C 0.5994(11) 0.5877(3) -0.1147(9) 0.055(3) Uani 1 1 d . . . . .
H8A H 0.668188 0.571927 -0.057249 0.083 Uiso 1 1 calc R U . . .
H8B H 0.608065 0.590061 -0.190153 0.083 Uiso 1 1 calc R U . . .
H8C H 0.514610 0.577262 -0.133628 0.083 Uiso 1 1 calc R U . . .
F13 F 0.0241(13) 0.7371(3) -0.1739(10) 0.087(4) Uani 0.671(9) 1 d D U P A 1
C18 C 0.3517(10) 0.5284(3) -0.0068(9) 0.049(3) Uani 1 1 d . . . . .
H18A H 0.317282 0.545846 -0.074395 0.073 Uiso 1 1 calc R U . . .
H18B H 0.299751 0.506177 -0.031243 0.073 Uiso 1 1 calc R U . . .
H18C H 0.441996 0.522721 0.013826 0.073 Uiso 1 1 calc R U . . .
C36 C 0.5275(9) 0.6327(3) 0.5098(9) 0.048(3) Uani 1 1 d . . . . .
H36 H 0.438428 0.633561 0.451805 0.057 Uiso 1 1 calc R U . . .
C32 C 0.7472(9) 0.6138(3) 0.5702(9) 0.037(2) Uani 1 1 d . . . . .
C19 C 0.1669(8) 0.5922(3) -0.0093(8) 0.042(2) Uani 1 1 d . . . . .
H19A H 0.160069 0.617604 0.010232 0.063 Uiso 1 1 calc R U . . .
H19B H 0.082400 0.580330 -0.037218 0.063 Uiso 1 1 calc R U . . .
H19C H 0.193895 0.590990 -0.074140 0.063 Uiso 1 1 calc R U . . .
C2 C 0.7289(8) 0.6422(3) 0.0182(8) 0.043(3) Uani 1 1 d . . . . .
F16 F 0.2191(10) 0.7266(3) 0.0005(14) 0.104(5) Uani 0.671(9) 1 d D U P A 1
C35 C 0.5722(10) 0.6497(3) 0.6226(9) 0.050(3) Uani 1 1 d . . . . .
H35 H 0.512600 0.661709 0.643747 0.060 Uiso 1 1 calc R U . . .
C7 C 0.8625(9) 0.6268(3) 0.0537(9) 0.054(3) Uani 1 1 d . . . . .
H7A H 0.928087 0.641845 0.117827 0.081 Uiso 1 1 calc R U . . .
H7B H 0.878672 0.626527 -0.018034 0.081 Uiso 1 1 calc R U . . .
H7C H 0.867296 0.602001 0.084130 0.081 Uiso 1 1 calc R U . . .
C5 C 0.5604(10) 0.6814(3) -0.0181(10) 0.053(3) Uani 1 1 d . . . . .
C17 C 0.5074(9) 0.5008(2) 0.2682(9) 0.043(2) Uani 1 1 d . . . . .
H17A H 0.540498 0.496025 0.208978 0.064 Uiso 1 1 calc R U . . .
H17B H 0.460866 0.479473 0.274955 0.064 Uiso 1 1 calc R U . . .
H17C H 0.580147 0.506265 0.348172 0.064 Uiso 1 1 calc R U . . .
C9 C 0.3673(9) 0.6413(4) -0.1635(9) 0.064(3) Uani 1 1 d . . . . .
H9A H 0.348709 0.615588 -0.159098 0.097 Uiso 1 1 calc R U . . .
H9B H 0.348080 0.647478 -0.247714 0.097 Uiso 1 1 calc R U . . .
H9C H 0.313384 0.656104 -0.138298 0.097 Uiso 1 1 calc R U . . .
C26 C 1.0466(10) 0.6816(3) 0.5676(11) 0.064(3) Uani 1 1 d . . . . .
H26 H 1.125332 0.686768 0.638501 0.077 Uiso 1 1 calc R U . . .
C25 C 0.9328(10) 0.6957(3) 0.5585(10) 0.056(3) Uani 1 1 d . . . . .
H25 H 0.930450 0.710375 0.620977 0.068 Uiso 1 1 calc R U . . .
C27 C 1.0507(10) 0.6597(3) 0.4757(10) 0.055(3) Uani 1 1 d . . . . .
H27 H 1.131788 0.650501 0.486330 0.066 Uiso 1 1 calc R U . . .
C6 C 0.7932(12) 0.7070(3) 0.1096(11) 0.070(4) Uani 1 1 d . . . . .
H6A H 0.753577 0.724142 0.143791 0.105 Uiso 1 1 calc R U . . .
H6B H 0.818093 0.719923 0.053686 0.105 Uiso 1 1 calc R U . . .
H6C H 0.870437 0.696210 0.176052 0.105 Uiso 1 1 calc R U . . .
F8 F 0.1238(13) 0.6864(3) 0.0598(9) 0.078(3) Uani 0.671(9) 1 d D U P A 1
C38 C 1.0582(11) 0.5022(4) 0.2514(10) 0.078(4) Uani 1 1 d . . . . .
H38A H 0.997026 0.489690 0.274723 0.094 Uiso 1 1 calc R U . . .
H38B H 1.108176 0.519808 0.316775 0.094 Uiso 1 1 calc R U . . .
C10 C 0.4855(13) 0.7154(3) -0.0186(13) 0.086(4) Uani 1 1 d . . . . .
H10A H 0.400346 0.708563 -0.026407 0.129 Uiso 1 1 calc R U . . .
H10B H 0.474168 0.730851 -0.087734 0.129 Uiso 1 1 calc R U . . .
H10C H 0.533976 0.728735 0.058029 0.129 Uiso 1 1 calc R U . . .
F11 F -0.0620(10) 0.6961(4) -0.1031(17) 0.111(4) Uani 0.671(9) 1 d D U P A 1
C37 C 0.2241(12) 0.7362(4) 0.2923(12) 0.097(5) Uani 1 1 d . . . . .
H37A H 0.202690 0.723453 0.214418 0.116 Uiso 1 1 calc R U . . .
H37B H 0.297618 0.752697 0.308668 0.116 Uiso 1 1 calc R U . . .
F12 F -0.0616(17) 0.7133(8) -0.1828(19) 0.084(6) Uani 0.329(9) 1 d D U P A 2
F14 F 0.123(2) 0.7308(5) -0.1626(17) 0.061(4) Uani 0.329(9) 1 d D U P A 2
F7 F 0.2239(19) 0.7092(8) 0.031(2) 0.089(6) Uani 0.329(9) 1 d D U P A 2
F10 F 0.008(3) 0.7003(7) 0.004(2) 0.084(5) Uani 0.329(9) 1 d D U P A 2

loop_
_atom_site_aniso_label
_atom_site_aniso_U_11
_atom_site_aniso_U_22
_atom_site_aniso_U_33
_atom_site_aniso_U_23
_atom_site_aniso_U_13
_atom_site_aniso_U_12
Co2 0.0164(6) 0.0344(7) 0.0285(7) 0.0010(6) 0.0083(6) 0.0006(5)
Co1 0.0202(6) 0.0347(7) 0.0358(8) 0.0053(6) 0.0129(6) 0.0038(5)
S2 0.0238(11) 0.0350(13) 0.0334(14) 0.0051(10) 0.0144(11) 0.0056(9)
S1 0.0187(11) 0.0323(12) 0.0422(15) 0.0004(11) 0.0135(11) 0.0015(9)
P1 0.0224(13) 0.0596(17) 0.0319(15) 0.0009(13) 0.0127(12) 0.0026(12)
P2 0.0284(14) 0.0383(15) 0.076(2) -0.0105(15) 0.0157(15) 0.0020(12)
Cl3 0.067(2) 0.0611(19) 0.085(2) 0.0062(17) 0.0274(19) 0.0004(16)
Cl4 0.0603(19) 0.068(2) 0.076(2) 0.0147(17) 0.0153(18) -0.0075(16)
Cl2 0.093(3) 0.116(3) 0.125(3) -0.046(3) 0.053(3) 0.003(2)
Cl1 0.248(6) 0.082(3) 0.164(4) 0.015(3) 0.162(5) 0.028(3)
F2 0.040(3) 0.062(4) 0.045(3) 0.002(3) 0.022(3) 0.013(3)
F1 0.033(3) 0.076(4) 0.057(4) -0.019(3) 0.021(3) 0.002(3)
F5 0.029(3) 0.072(4) 0.090(5) -0.015(4) 0.021(3) 0.000(3)
F4 0.092(5) 0.126(6) 0.033(4) 0.026(4) 0.028(4) 0.047(5)
F6 0.134(6) 0.067(4) 0.077(5) 0.028(4) 0.075(5) 0.025(4)
N1 0.024(4) 0.038(5) 0.042(5) -0.003(4) 0.013(4) 0.000(3)
N3 0.041(5) 0.042(5) 0.042(5) -0.010(4) 0.013(4) -0.008(4)
N2 0.021(4) 0.055(5) 0.037(5) -0.004(4) 0.013(4) 0.001(3)
N4 0.016(4) 0.056(5) 0.035(5) 0.003(4) 0.009(4) -0.004(3)
C11 0.020(4) 0.031(5) 0.032(5) 0.003(4) 0.013(4) -0.004(4)
F3 0.038(4) 0.112(6) 0.177(8) -0.079(6) 0.058(5) -0.036(4)
C22 0.036(6) 0.033(5) 0.042(6) -0.006(5) 0.014(5) 0.001(4)
F9 0.170(8) 0.062(4) 0.079(5) 0.017(4) 0.064(6) 0.055(5)
C15 0.009(4) 0.033(5) 0.030(5) 0.006(4) 0.004(4) -0.001(3)
C14 0.022(5) 0.036(5) 0.038(6) 0.009(4) 0.010(5) -0.002(4)
C12 0.026(5) 0.034(5) 0.028(5) -0.003(4) 0.012(4) 0.003(4)
C3 0.031(5) 0.047(6) 0.038(6) 0.013(5) 0.016(5) 0.004(4)
C13 0.008(4) 0.047(6) 0.025(5) 0.003(4) -0.004(4) -0.009(4)
C28 0.024(5) 0.034(5) 0.056(7) -0.004(5) 0.007(5) -0.005(4)
C23 0.020(5) 0.039(5) 0.039(6) -0.006(5) 0.002(5) -0.012(4)
C30 0.032(5) 0.041(5) 0.025(6) 0.003(4) 0.009(5) -0.006(4)
C31 0.017(5) 0.055(6) 0.024(5) 0.008(5) 0.005(4) 0.000(4)
C24 0.043(6) 0.028(5) 0.054(7) -0.003(5) 0.013(6) -0.005(5)
C29 0.018(5) 0.051(6) 0.026(5) 0.000(4) 0.004(4) -0.004(4)
C34 0.037(6) 0.071(7) 0.022(6) -0.007(5) 0.007(5) -0.016(5)
C1 0.035(5) 0.030(5) 0.042(6) 0.007(4) 0.017(5) 0.002(4)
C4 0.025(5) 0.060(7) 0.048(7) 0.024(5) 0.015(5) 0.011(5)
C16 0.029(5) 0.049(6) 0.035(6) 0.008(5) 0.015(5) 0.005(4)
C21 0.030(5) 0.035(5) 0.061(7) -0.001(5) 0.023(5) 0.004(4)
C33 0.030(6) 0.076(8) 0.033(6) 0.000(6) 0.010(5) -0.015(5)
F15 0.146(7) 0.082(5) 0.146(7) -0.056(5) 0.048(6) 0.023(5)
C20 0.023(5) 0.046(6) 0.057(7) 0.001(5) 0.020(5) 0.006(4)
C8 0.078(8) 0.049(7) 0.043(7) -0.003(5) 0.032(6) 0.001(6)
F13 0.101(8) 0.044(6) 0.086(7) 0.023(5) 0.016(7) -0.003(6)
C18 0.052(7) 0.050(6) 0.046(7) -0.011(5) 0.024(6) -0.011(5)
C36 0.015(5) 0.085(8) 0.036(6) 0.007(6) 0.006(5) 0.011(5)
C32 0.028(5) 0.047(6) 0.032(6) 0.005(5) 0.011(5) 0.006(4)
C19 0.022(5) 0.054(6) 0.041(6) 0.008(5) 0.006(5) 0.000(4)
C2 0.023(5) 0.070(7) 0.033(6) 0.018(5) 0.011(5) 0.001(5)
F16 0.041(5) 0.076(8) 0.137(9) 0.071(7) -0.010(6) -0.010(5)
C35 0.061(7) 0.071(8) 0.028(6) -0.001(5) 0.029(6) 0.008(6)
C7 0.027(5) 0.085(8) 0.052(7) 0.026(6) 0.020(5) 0.017(5)
C5 0.056(7) 0.044(6) 0.070(8) 0.031(6) 0.040(7) 0.020(5)
C17 0.046(6) 0.041(6) 0.046(6) 0.006(5) 0.025(5) 0.011(5)
C9 0.026(6) 0.123(11) 0.040(7) 0.020(7) 0.011(5) 0.006(6)
C26 0.031(6) 0.057(8) 0.065(9) 0.014(7) -0.012(6) -0.010(5)
C25 0.048(7) 0.042(6) 0.058(8) -0.005(6) 0.006(7) -0.011(5)
C27 0.029(6) 0.051(7) 0.062(8) -0.002(6) 0.001(6) -0.002(5)
C6 0.081(9) 0.046(7) 0.080(9) -0.001(6) 0.035(8) -0.024(6)
F8 0.121(9) 0.053(6) 0.057(6) 0.004(5) 0.038(6) -0.006(6)
C38 0.054(8) 0.126(12) 0.049(8) 0.020(8) 0.020(7) 0.018(8)
C10 0.103(11) 0.053(8) 0.132(12) 0.047(8) 0.081(10) 0.044(7)
F11 0.051(6) 0.107(9) 0.151(12) 0.025(9) 0.026(7) -0.033(6)
C37 0.060(9) 0.160(15) 0.080(10) 0.010(10) 0.040(8) 0.016(9)
F12 0.046(9) 0.099(13) 0.089(11) -0.018(10) 0.015(9) 0.006(9)
F14 0.083(10) 0.052(9) 0.066(9) -0.023(8) 0.050(8) -0.025(9)
F7 0.076(10) 0.091(13) 0.083(11) 0.008(11) 0.021(9) 0.025(11)
F10 0.102(10) 0.098(10) 0.080(10) -0.006(9) 0.065(8) -0.029(9)

loop_
_atom_type_symbol
_atom_type_description
_atom_type_scat_dispersion_real
_atom_type_scat_dispersion_imag
_atom_type_scat_source
C C 0.0033 0.0016 'International Tables Vol C Tables 4.2.6.8 and 6.1.1.4'
H H 0.0000 0.0000 'International Tables Vol C Tables 4.2.6.8 and 6.1.1.4'
Cl Cl 0.1484 0.1585 'International Tables Vol C Tables 4.2.6.8 and 6.1.1.4'
Co Co 0.3494 0.9721 'International Tables Vol C Tables 4.2.6.8 and 6.1.1.4'
F F 0.0171 0.0103 'International Tables Vol C Tables 4.2.6.8 and 6.1.1.4'
N N 0.0061 0.0033 'International Tables Vol C Tables 4.2.6.8 and 6.1.1.4'
P P 0.1023 0.0942 'International Tables Vol C Tables 4.2.6.8 and 6.1.1.4'
S S 0.1246 0.1234 'International Tables Vol C Tables 4.2.6.8 and 6.1.1.4'

loop_
_geom_angle_atom_site_label_1
_geom_angle_atom_site_label_2
_geom_angle_atom_site_label_3
_geom_angle
_geom_angle_site_symmetry_1
_geom_angle_site_symmetry_3
_geom_angle_publ_flag
S1 Co2 S2 84.78(8) . . ?
N2 Co2 S2 84.6(2) . . ?
N2 Co2 S1 99.8(2) . . ?
N2 Co2 C11 91.1(3) . . ?
N2 Co2 C15 113.1(3) . . ?
N2 Co2 C14 153.1(3) . . ?
N2 Co2 C12 105.1(3) . . ?
N2 Co2 C13 144.8(3) . . ?
C11 Co2 S2 136.1(2) . . ?
C11 Co2 S1 138.7(2) . . ?
C15 Co2 S2 159.8(2) . . ?
C15 Co2 S1 100.8(2) . . ?
C15 Co2 C11 39.4(3) . . ?
C14 Co2 S2 121.6(3) . . ?
C14 Co2 S1 89.4(2) . . ?
C14 Co2 C11 66.2(3) . . ?
C14 Co2 C15 40.0(3) . . ?
C12 Co2 S2 98.7(2) . . ?
C12 Co2 S1 155.1(3) . . ?
C12 Co2 C11 40.7(3) . . ?
C12 Co2 C15 68.3(3) . . ?
C12 Co2 C14 67.7(3) . . ?
C12 Co2 C13 40.6(3) . . ?
C13 Co2 S2 92.6(2) . . ?
C13 Co2 S1 114.9(2) . . ?
C13 Co2 C11 66.9(3) . . ?
C13 Co2 C15 67.4(3) . . ?
C13 Co2 C14 39.6(3) . . ?
S1 Co1 S2 84.65(8) . . ?
N1 Co1 S2 99.7(2) . . ?
N1 Co1 S1 85.1(2) . . ?
N1 Co1 C3 150.9(3) . . ?
N1 Co1 C1 90.7(3) . . ?
N1 Co1 C4 146.3(4) . . ?
N1 Co1 C2 111.3(3) . . ?
N1 Co1 C5 106.9(4) . . ?
C3 Co1 S2 90.6(3) . . ?
C3 Co1 S1 123.1(3) . . ?
C3 Co1 C1 66.2(4) . . ?
C3 Co1 C2 39.7(3) . . ?
C1 Co1 S2 143.6(3) . . ?
C1 Co1 S1 131.2(3) . . ?
C4 Co1 S2 113.5(3) . . ?
C4 Co1 S1 91.8(2) . . ?
C4 Co1 C3 39.8(3) . . ?
C4 Co1 C1 66.5(4) . . ?
C4 Co1 C2 67.0(3) . . ?
C4 Co1 C5 40.0(4) . . ?
C2 Co1 S2 104.9(3) . . ?
C2 Co1 S1 158.7(3) . . ?
C2 Co1 C1 39.6(4) . . ?
C5 Co1 S2 153.4(3) . . ?
C5 Co1 S1 95.7(3) . . ?
C5 Co1 C3 66.9(4) . . ?
C5 Co1 C1 39.8(4) . . ?
C5 Co1 C2 67.2(4) . . ?
Co2 S2 Co1 93.73(8) . . ?
C29 S2 Co2 97.9(3) . . ?
C29 S2 Co1 111.8(3) . . ?
Co1 S1 Co2 94.56(9) . . ?
C21 S1 Co2 111.5(3) . . ?
C21 S1 Co1 97.6(3) . . ?
F2 P1 F1 179.6(4) . . ?
F5 P1 F2 91.3(3) . . ?
F5 P1 F1 88.5(3) . . ?
F5 P1 F6 87.2(4) . . ?
F4 P1 F2 89.2(3) . . ?
F4 P1 F1 91.2(3) . . ?
F4 P1 F5 89.3(4) . . ?
F4 P1 F6 176.2(4) . . ?
F6 P1 F2 89.8(3) . . ?
F6 P1 F1 89.8(3) . . ?
F3 P1 F2 89.1(3) . . ?
F3 P1 F1 91.1(3) . . ?
F3 P1 F5 179.0(5) . . ?
F3 P1 F4 91.7(5) . . ?
F3 P1 F6 91.9(5) . . ?
F9 P2 F15 176.0(5) . . ?
F9 P2 F16 98.7(7) . . ?
F9 P2 F8 85.7(4) . . ?
F9 P2 F11 86.5(7) . . ?
F9 P2 F12 85.5(9) . . ?
F9 P2 F14 79.2(7) . . ?
F9 P2 F7 86.4(11) . . ?
F15 P2 F16 80.0(7) . . ?
F15 P2 F8 97.8(5) . . ?
F15 P2 F11 95.4(7) . . ?
F15 P2 F12 93.5(9) . . ?
F15 P2 F14 96.8(8) . . ?
F15 P2 F7 93.9(11) . . ?
F13 P2 F9 99.7(6) . . ?
F13 P2 F15 76.8(6) . . ?
F13 P2 F16 97.9(7) . . ?
F13 P2 F8 173.8(7) . . ?
F13 P2 F11 91.2(7) . . ?
F16 P2 F8 84.0(6) . . ?
F11 P2 F16 168.5(9) . . ?
F11 P2 F8 86.1(7) . . ?
F12 P2 F14 81.5(13) . . ?
F7 P2 F12 167.8(14) . . ?
F7 P2 F14 87.9(13) . . ?
F10 P2 F9 107.8(11) . . ?
F10 P2 F15 76.0(11) . . ?
F10 P2 F12 87.5(15) . . ?
F10 P2 F14 166.5(15) . . ?
F10 P2 F7 103.8(16) . . ?
C22 N1 Co1 117.1(6) . . ?
C22 N1 C23 105.6(7) . . ?
C23 N1 Co1 136.9(6) . . ?
C22 N3 H3 126.0 . . ?
C22 N3 C24 108.1(8) . . ?
C24 N3 H3 126.0 . . ?
C30 N2 Co2 119.8(6) . . ?
C30 N2 C31 104.3(7) . . ?
C31 N2 Co2 135.9(6) . . ?
C30 N4 H4 126.3 . . ?
C30 N4 C32 107.4(7) . . ?
C32 N4 H4 126.3 . . ?
C15 C11 Co2 69.9(4) . . ?
C15 C11 C12 108.8(7) . . ?
C15 C11 C16 127.1(7) . . ?
C12 C11 Co2 67.7(4) . . ?
C12 C11 C16 124.1(7) . . ?
C16 C11 Co2 129.1(6) . . ?
N1 C22 N3 111.3(8) . . ?
N1 C22 C21 123.2(8) . . ?
N3 C22 C21 125.4(8) . . ?
C11 C15 Co2 70.6(4) . . ?
C11 C15 C14 107.1(7) . . ?
C11 C15 C20 127.7(8) . . ?
C14 C15 Co2 69.8(4) . . ?
C14 C15 C20 124.8(8) . . ?
C20 C15 Co2 130.8(6) . . ?
C15 C14 Co2 70.2(5) . . ?
C15 C14 C19 125.2(8) . . ?
C13 C14 Co2 70.1(5) . . ?
C13 C14 C15 109.1(7) . . ?
C13 C14 C19 125.4(8) . . ?
C19 C14 Co2 130.7(6) . . ?
C11 C12 Co2 71.7(5) . . ?
C11 C12 C17 126.2(8) . . ?
C13 C12 Co2 71.1(5) . . ?
C13 C12 C11 106.8(7) . . ?
C13 C12 C17 126.4(8) . . ?
C17 C12 Co2 129.3(6) . . ?
C4 C3 Co1 69.8(6) . . ?
C4 C3 C8 125.9(9) . . ?
C4 C3 C2 108.8(9) . . ?
C8 C3 Co1 129.6(6) . . ?
C2 C3 Co1 70.8(5) . . ?
C2 C3 C8 125.0(9) . . ?
C14 C13 Co2 70.3(5) . . ?
C14 C13 C12 108.0(8) . . ?
C14 C13 C18 126.4(8) . . ?
C12 C13 Co2 68.4(5) . . ?
C12 C13 C18 125.5(8) . . ?
C18 C13 Co2 128.7(6) . . ?
C23 C28 H28 121.9 . . ?
C27 C28 H28 121.9 . . ?
C27 C28 C23 116.3(9) . . ?
N1 C23 C28 129.5(9) . . ?
C24 C23 N1 109.0(8) . . ?
C24 C23 C28 121.4(9) . . ?
N2 C30 N4 113.2(8) . . ?
N2 C30 C29 121.3(8) . . ?
N4 C30 C29 125.5(8) . . ?
C36 C31 N2 130.4(8) . . ?
C32 C31 N2 109.7(8) . . ?
C32 C31 C36 119.8(9) . . ?
N3 C24 C23 106.0(9) . . ?
N3 C24 C25 131.3(10) . . ?
C23 C24 C25 122.6(10) . . ?
S2 C29 H29A 110.2 . . ?
S2 C29 H29B 110.2 . . ?
C30 C29 S2 107.8(6) . . ?
C30 C29 H29A 110.2 . . ?
C30 C29 H29B 110.2 . . ?
H29A C29 H29B 108.5 . . ?
C33 C34 H34 118.6 . . ?
C33 C34 C35 122.8(9) . . ?
C35 C34 H34 118.6 . . ?
C2 C1 Co1 70.0(5) . . ?
C2 C1 C6 125.6(9) . . ?
C5 C1 Co1 69.2(5) . . ?
C5 C1 C2 108.7(8) . . ?
C5 C1 C6 125.7(9) . . ?
C6 C1 Co1 129.5(7) . . ?
C3 C4 Co1 70.4(5) . . ?
C3 C4 C5 108.1(8) . . ?
C3 C4 C9 125.6(10) . . ?
C5 C4 Co1 70.2(6) . . ?
C5 C4 C9 126.2(9) . . ?
C9 C4 Co1 128.6(7) . . ?
C11 C16 H16A 109.5 . . ?
C11 C16 H16B 109.5 . . ?
C11 C16 H16C 109.5 . . ?
H16A C16 H16B 109.5 . . ?
H16A C16 H16C 109.5 . . ?
H16B C16 H16C 109.5 . . ?
S1 C21 H21A 109.9 . . ?
S1 C21 H21B 109.9 . . ?
C22 C21 S1 108.8(6) . . ?
C22 C21 H21A 109.9 . . ?
C22 C21 H21B 109.9 . . ?
H21A C21 H21B 108.3 . . ?
C34 C33 H33 122.1 . . ?
C34 C33 C32 115.8(9) . . ?
C32 C33 H33 122.1 . . ?
C15 C20 H20A 109.5 . . ?
C15 C20 H20B 109.5 . . ?
C15 C20 H20C 109.5 . . ?
H20A C20 H20B 109.5 . . ?
H20A C20 H20C 109.5 . . ?
H20B C20 H20C 109.5 . . ?
C3 C8 H8A 109.5 . . ?
C3 C8 H8B 109.5 . . ?
C3 C8 H8C 109.5 . . ?
H8A C8 H8B 109.5 . . ?
H8A C8 H8C 109.5 . . ?
H8B C8 H8C 109.5 . . ?
C13 C18 H18A 109.5 . . ?
C13 C18 H18B 109.5 . . ?
C13 C18 H18C 109.5 . . ?
H18A C18 H18B 109.5 . . ?
H18A C18 H18C 109.5 . . ?
H18B C18 H18C 109.5 . . ?
C31 C36 H36 121.1 . . ?
C35 C36 C31 117.8(9) . . ?
C35 C36 H36 121.1 . . ?
C31 C32 N4 105.4(8) . . ?
C31 C32 C33 123.3(9) . . ?
C33 C32 N4 131.0(8) . . ?
C14 C19 H19A 109.5 . . ?
C14 C19 H19B 109.5 . . ?
C14 C19 H19C 109.5 . . ?
H19A C19 H19B 109.5 . . ?
H19A C19 H19C 109.5 . . ?
H19B C19 H19C 109.5 . . ?
C3 C2 Co1 69.5(5) . . ?
C3 C2 C1 107.0(8) . . ?
C3 C2 C7 124.8(10) . . ?
C1 C2 Co1 70.4(5) . . ?
C1 C2 C7 127.8(9) . . ?
C7 C2 Co1 130.7(6) . . ?
C34 C35 H35 119.8 . . ?
C36 C35 C34 120.5(9) . . ?
C36 C35 H35 119.8 . . ?
C2 C7 H7A 109.5 . . ?
C2 C7 H7B 109.5 . . ?
C2 C7 H7C 109.5 . . ?
H7A C7 H7B 109.5 . . ?
H7A C7 H7C 109.5 . . ?
H7B C7 H7C 109.5 . . ?
C1 C5 Co1 71.1(5) . . ?
C1 C5 C10 125.8(11) . . ?
C4 C5 Co1 69.9(5) . . ?
C4 C5 C1 107.5(8) . . ?
C4 C5 C10 126.7(10) . . ?
C10 C5 Co1 126.6(8) . . ?
C12 C17 H17A 109.5 . . ?
C12 C17 H17B 109.5 . . ?
C12 C17 H17C 109.5 . . ?
H17A C17 H17B 109.5 . . ?
H17A C17 H17C 109.5 . . ?
H17B C17 H17C 109.5 . . ?
C4 C9 H9A 109.5 . . ?
C4 C9 H9B 109.5 . . ?
C4 C9 H9C 109.5 . . ?
H9A C9 H9B 109.5 . . ?
H9A C9 H9C 109.5 . . ?
H9B C9 H9C 109.5 . . ?
C25 C26 H26 118.8 . . ?
C25 C26 C27 122.3(10) . . ?
C27 C26 H26 118.8 . . ?
C24 C25 H25 122.1 . . ?
C26 C25 C24 115.9(11) . . ?
C26 C25 H25 122.1 . . ?
C28 C27 C26 121.6(10) . . ?
C28 C27 H27 119.2 . . ?
C26 C27 H27 119.2 . . ?
C1 C6 H6A 109.5 . . ?
C1 C6 H6B 109.5 . . ?
C1 C6 H6C 109.5 . . ?
H6A C6 H6B 109.5 . . ?
H6A C6 H6C 109.5 . . ?
H6B C6 H6C 109.5 . . ?
Cl3 C38 H38A 108.6 . . ?
Cl3 C38 H38B 108.6 . . ?
Cl4 C38 Cl3 114.7(7) . . ?
Cl4 C38 H38A 108.6 . . ?
Cl4 C38 H38B 108.6 . . ?
H38A C38 H38B 107.6 . . ?
C5 C10 H10A 109.5 . . ?
C5 C10 H10B 109.5 . . ?
C5 C10 H10C 109.5 . . ?
H10A C10 H10B 109.5 . . ?
H10A C10 H10C 109.5 . . ?
H10B C10 H10C 109.5 . . ?
Cl2 C37 H37A 108.6 . . ?
Cl2 C37 H37B 108.6 . . ?
Cl1 C37 Cl2 114.6(7) . . ?
Cl1 C37 H37A 108.6 . . ?
Cl1 C37 H37B 108.6 . . ?
H37A C37 H37B 107.6 . . ?

loop_
_geom_bond_atom_site_label_1
_geom_bond_atom_site_label_2
_geom_bond_distance
_geom_bond_site_symmetry_2
_geom_bond_publ_flag
Co2 S2 2.271(2) . ?
Co2 S1 2.262(2) . ?
Co2 N2 1.941(7) . ?
Co2 C11 2.107(8) . ?
Co2 C15 2.098(7) . ?
Co2 C14 2.092(8) . ?
Co2 C12 2.053(8) . ?
Co2 C13 2.089(8) . ?
Co1 S2 2.280(2) . ?
Co1 S1 2.259(2) . ?
Co1 N1 1.958(7) . ?
Co1 C3 2.073(9) . ?
Co1 C1 2.095(9) . ?
Co1 C4 2.066(10) . ?
Co1 C2 2.090(9) . ?
Co1 C5 2.070(9) . ?
S2 C29 1.823(9) . ?
S1 C21 1.822(9) . ?
P1 F2 1.602(6) . ?
P1 F1 1.608(6) . ?
P1 F5 1.584(6) . ?
P1 F4 1.582(6) . ?
P1 F6 1.590(6) . ?
P1 F3 1.561(6) . ?
P2 F9 1.549(7) . ?
P2 F15 1.556(7) . ?
P2 F13 1.515(9) . ?
P2 F16 1.572(10) . ?
P2 F8 1.659(10) . ?
P2 F11 1.559(10) . ?
P2 F12 1.594(16) . ?
P2 F14 1.683(14) . ?
P2 F7 1.576(18) . ?
P2 F10 1.457(15) . ?
Cl3 C38 1.757(12) . ?
Cl4 C38 1.702(11) . ?
Cl2 C37 1.713(13) . ?
Cl1 C37 1.713(14) . ?
N1 C22 1.341(11) . ?
N1 C23 1.395(10) . ?
N3 H3 0.8800 . ?
N3 C22 1.346(11) . ?
N3 C24 1.381(12) . ?
N2 C30 1.335(10) . ?
N2 C31 1.414(11) . ?
N4 H4 0.8800 . ?
N4 C30 1.342(10) . ?
N4 C32 1.400(11) . ?
C11 C15 1.419(11) . ?
C11 C12 1.447(11) . ?
C11 C16 1.496(11) . ?
C22 C21 1.455(12) . ?
C15 C14 1.434(12) . ?
C15 C20 1.483(11) . ?
C14 C13 1.416(12) . ?
C14 C19 1.492(12) . ?
C12 C13 1.437(11) . ?
C12 C17 1.477(11) . ?
C3 C4 1.409(12) . ?
C3 C8 1.509(13) . ?
C3 C2 1.413(13) . ?
C13 C18 1.498(12) . ?
C28 H28 0.9500 . ?
C28 C23 1.400(12) . ?
C28 C27 1.393(13) . ?
C23 C24 1.383(13) . ?
C30 C29 1.492(11) . ?
C31 C36 1.395(12) . ?
C31 C32 1.386(12) . ?
C24 C25 1.405(13) . ?
C29 H29A 0.9900 . ?
C29 H29B 0.9900 . ?
C34 H34 0.9500 . ?
C34 C33 1.371(13) . ?
C34 C35 1.396(13) . ?
C1 C2 1.417(13) . ?
C1 C5 1.416(13) . ?
C1 C6 1.508(13) . ?
C4 C5 1.413(14) . ?
C4 C9 1.497(13) . ?
C16 H16A 0.9800 . ?
C16 H16B 0.9800 . ?
C16 H16C 0.9800 . ?
C21 H21A 0.9900 . ?
C21 H21B 0.9900 . ?
C33 H33 0.9500 . ?
C33 C32 1.391(13) . ?
C20 H20A 0.9800 . ?
C20 H20B 0.9800 . ?
C20 H20C 0.9800 . ?
C8 H8A 0.9800 . ?
C8 H8B 0.9800 . ?
C8 H8C 0.9800 . ?
C18 H18A 0.9800 . ?
C18 H18B 0.9800 . ?
C18 H18C 0.9800 . ?
C36 H36 0.9500 . ?
C36 C35 1.389(13) . ?
C19 H19A 0.9800 . ?
C19 H19B 0.9800 . ?
C19 H19C 0.9800 . ?
C2 C7 1.515(12) . ?
C35 H35 0.9500 . ?
C7 H7A 0.9800 . ?
C7 H7B 0.9800 . ?
C7 H7C 0.9800 . ?
C5 C10 1.524(13) . ?
C17 H17A 0.9800 . ?
C17 H17B 0.9800 . ?
C17 H17C 0.9800 . ?
C9 H9A 0.9800 . ?
C9 H9B 0.9800 . ?
C9 H9C 0.9800 . ?
C26 H26 0.9500 . ?
C26 C25 1.373(15) . ?
C26 C27 1.405(15) . ?
C25 H25 0.9500 . ?
C27 H27 0.9500 . ?
C6 H6A 0.9800 . ?
C6 H6B 0.9800 . ?
C6 H6C 0.9800 . ?
C38 H38A 0.9900 . ?
C38 H38B 0.9900 . ?
C10 H10A 0.9800 . ?
C10 H10B 0.9800 . ?
C10 H10C 0.9800 . ?
C37 H37A 0.9900 . ?
C37 H37B 0.9900 . ?

loop_
_geom_torsion_atom_site_label_1
_geom_torsion_atom_site_label_2
_geom_torsion_atom_site_label_3
_geom_torsion_atom_site_label_4
_geom_torsion
_geom_torsion_site_symmetry_1
_geom_torsion_site_symmetry_2
_geom_torsion_site_symmetry_3
_geom_torsion_site_symmetry_4
_geom_torsion_publ_flag
Co2 S2 C29 C30 -27.5(6) . . . . ?
Co2 S1 C21 C22 73.1(7) . . . . ?
Co2 N2 C30 N4 -178.9(6) . . . . ?
Co2 N2 C30 C29 3.4(11) . . . . ?
Co2 N2 C31 C36 -5.5(16) . . . . ?
Co2 N2 C31 C32 179.7(7) . . . . ?
Co2 C11 C15 C14 60.6(5) . . . . ?
Co2 C11 C15 C20 -127.1(8) . . . . ?
Co2 C11 C12 C13 -62.8(5) . . . . ?
Co2 C11 C12 C17 125.7(9) . . . . ?
Co2 C15 C14 C13 59.5(6) . . . . ?
Co2 C15 C14 C19 -126.4(8) . . . . ?
Co2 C14 C13 C12 58.1(5) . . . . ?
Co2 C14 C13 C18 -124.1(8) . . . . ?
Co2 C12 C13 C14 -59.3(6) . . . . ?
Co2 C12 C13 C18 122.9(8) . . . . ?
Co1 S2 C29 C30 69.8(6) . . . . ?
Co1 S1 C21 C22 -24.9(7) . . . . ?
Co1 N1 C22 N3 -174.1(6) . . . . ?
Co1 N1 C22 C21 9.6(12) . . . . ?
Co1 N1 C23 C28 -12.0(16) . . . . ?
Co1 N1 C23 C24 172.2(7) . . . . ?
Co1 C3 C4 C5 60.3(7) . . . . ?
Co1 C3 C4 C9 -124.1(9) . . . . ?
Co1 C3 C2 C1 -60.7(6) . . . . ?
Co1 C3 C2 C7 126.0(9) . . . . ?
Co1 C1 C2 C3 60.2(6) . . . . ?
Co1 C1 C2 C7 -126.9(9) . . . . ?
Co1 C1 C5 C4 -60.7(7) . . . . ?
Co1 C1 C5 C10 122.0(11) . . . . ?
Co1 C4 C5 C1 61.5(7) . . . . ?
Co1 C4 C5 C10 -121.2(10) . . . . ?
N1 C22 C21 S1 13.6(12) . . . . ?
N1 C23 C24 N3 0.3(10) . . . . ?
N1 C23 C24 C25 176.6(9) . . . . ?
N3 C22 C21 S1 -162.2(8) . . . . ?
N3 C24 C25 C26 175.1(10) . . . . ?
N2 C30 C29 S2 19.4(10) . . . . ?
N2 C31 C36 C35 -175.1(9) . . . . ?
N2 C31 C32 N4 -0.3(10) . . . . ?
N2 C31 C32 C33 175.1(9) . . . . ?
N4 C30 C29 S2 -158.0(7) . . . . ?
C11 C15 C14 Co2 -61.1(5) . . . . ?
C11 C15 C14 C13 -1.6(9) . . . . ?
C11 C15 C14 C19 172.4(8) . . . . ?
C11 C12 C13 Co2 63.2(5) . . . . ?
C11 C12 C13 C14 3.9(9) . . . . ?
C11 C12 C13 C18 -173.9(8) . . . . ?
C22 N1 C23 C28 175.4(10) . . . . ?
C22 N1 C23 C24 -0.4(10) . . . . ?
C22 N3 C24 C23 -0.2(10) . . . . ?
C22 N3 C24 C25 -176.0(10) . . . . ?
C15 C11 C12 Co2 57.8(5) . . . . ?
C15 C11 C12 C13 -5.0(9) . . . . ?
C15 C11 C12 C17 -176.4(8) . . . . ?
C15 C14 C13 Co2 -59.6(6) . . . . ?
C15 C14 C13 C12 -1.5(9) . . . . ?
C15 C14 C13 C18 176.3(8) . . . . ?
C12 C11 C15 Co2 -56.5(5) . . . . ?
C12 C11 C15 C14 4.1(9) . . . . ?
C12 C11 C15 C20 176.4(8) . . . . ?
C3 C4 C5 Co1 -60.4(6) . . . . ?
C3 C4 C5 C1 1.0(11) . . . . ?
C3 C4 C5 C10 178.3(10) . . . . ?
C28 C23 C24 N3 -175.8(8) . . . . ?
C28 C23 C24 C25 0.4(15) . . . . ?
C23 N1 C22 N3 0.3(10) . . . . ?
C23 N1 C22 C21 -176.1(9) . . . . ?
C23 C28 C27 C26 0.1(15) . . . . ?
C23 C24 C25 C26 -0.1(15) . . . . ?
C30 N2 C31 C36 174.3(10) . . . . ?
C30 N2 C31 C32 -0.6(10) . . . . ?
C30 N4 C32 C31 1.1(10) . . . . ?
C30 N4 C32 C33 -173.8(10) . . . . ?
C31 N2 C30 N4 1.3(10) . . . . ?
C31 N2 C30 C29 -176.4(8) . . . . ?
C31 C36 C35 C34 2.4(15) . . . . ?
C24 N3 C22 N1 -0.1(11) . . . . ?
C24 N3 C22 C21 176.2(9) . . . . ?
C34 C33 C32 N4 173.9(9) . . . . ?
C34 C33 C32 C31 -0.2(14) . . . . ?
C4 C3 C2 Co1 59.7(6) . . . . ?
C4 C3 C2 C1 -1.0(10) . . . . ?
C4 C3 C2 C7 -174.2(8) . . . . ?
C16 C11 C15 Co2 124.5(8) . . . . ?
C16 C11 C15 C14 -175.0(8) . . . . ?
C16 C11 C15 C20 -2.7(13) . . . . ?
C16 C11 C12 Co2 -123.1(8) . . . . ?
C16 C11 C12 C13 174.1(7) . . . . ?
C16 C11 C12 C17 2.7(13) . . . . ?
C33 C34 C35 C36 -3.2(16) . . . . ?
C20 C15 C14 Co2 126.3(8) . . . . ?
C20 C15 C14 C13 -174.2(7) . . . . ?
C20 C15 C14 C19 -0.1(13) . . . . ?
C8 C3 C4 Co1 124.9(9) . . . . ?
C8 C3 C4 C5 -174.8(9) . . . . ?
C8 C3 C4 C9 0.9(15) . . . . ?
C8 C3 C2 Co1 -125.5(9) . . . . ?
C8 C3 C2 C1 173.8(8) . . . . ?
C8 C3 C2 C7 0.6(14) . . . . ?
C36 C31 C32 N4 -175.8(8) . . . . ?
C36 C31 C32 C33 -0.4(15) . . . . ?
C32 N4 C30 N2 -1.6(10) . . . . ?
C32 N4 C30 C29 176.1(8) . . . . ?
C32 C31 C36 C35 -0.7(14) . . . . ?
C19 C14 C13 Co2 126.4(8) . . . . ?
C19 C14 C13 C12 -175.5(8) . . . . ?
C19 C14 C13 C18 2.3(13) . . . . ?
C2 C3 C4 Co1 -60.4(6) . . . . ?
C2 C3 C4 C5 0.0(11) . . . . ?
C2 C3 C4 C9 175.6(9) . . . . ?
C2 C1 C5 Co1 59.0(6) . . . . ?
C2 C1 C5 C4 -1.7(11) . . . . ?
C2 C1 C5 C10 -179.0(9) . . . . ?
C35 C34 C33 C32 2.0(15) . . . . ?
C5 C1 C2 Co1 -58.5(7) . . . . ?
C5 C1 C2 C3 1.7(10) . . . . ?
C5 C1 C2 C7 174.6(9) . . . . ?
C17 C12 C13 Co2 -125.3(9) . . . . ?
C17 C12 C13 C14 175.4(8) . . . . ?
C17 C12 C13 C18 -2.5(14) . . . . ?
C9 C4 C5 Co1 124.0(10) . . . . ?
C9 C4 C5 C1 -174.5(9) . . . . ?
C9 C4 C5 C10 2.8(16) . . . . ?
C25 C26 C27 C28 0.2(17) . . . . ?
C27 C28 C23 N1 -175.7(9) . . . . ?
C27 C28 C23 C24 -0.4(14) . . . . ?
C27 C26 C25 C24 -0.2(16) . . . . ?
C6 C1 C2 Co1 124.9(10) . . . . ?
C6 C1 C2 C3 -174.9(9) . . . . ?
C6 C1 C2 C7 -2.0(15) . . . . ?
C6 C1 C5 Co1 -124.4(10) . . . . ?
C6 C1 C5 C4 174.9(9) . . . . ?
C6 C1 C5 C10 -2.4(16) . . . . ?
